data_7119339
loop_
_publ_author_name
'Yoshida, Takuya'
'Sakamaki, Daisuke'
'Seki, Shu'
'Shinokubo, Hiroshi'

_publ_section_title
;
 Enhancing the low-energy absorption band and charge mobility of
 antiaromatic Ni(II) norcorroles by their substituent effects.
;
_journal_issue 6
_journal_name_full 'Chemical communications (Cambridge, England)'
_journal_page_first 1112
_journal_page_last 1115
_journal_paper_doi 10.1039/c6cc09444a
_journal_volume 53
_journal_year 2017
_chemical_formula_sum 'C35 H29 N5 Ni'
_chemical_formula_weight 578.34
_chemical_name_systematic
;
 ?
;
_space_group_crystal_system monoclinic
_space_group_IT_number 14
_space_group_name_Hall '-P 2ybc'
_space_group_name_H-M_alt 'P 1 21/c 1'
_symmetry_space_group_name_Hall '-P 2ybc'
_symmetry_space_group_name_H-M 'P 1 21/c 1'
_atom_sites_solution_hydrogens geom
_atom_sites_solution_primary direct
_atom_sites_solution_secondary difmap
_audit_creation_method SHELXL-2014
_audit_update_record
;
2016-10-27 deposited with the CCDC.
2016-12-20 downloaded from the CCDC.
;
_cell_angle_alpha 90
_cell_angle_beta 96.234(5)
_cell_angle_gamma 90
_cell_formula_units_Z 4
_cell_length_a 11.547(4)
_cell_length_b 7.327(2)
_cell_length_c 32.081(9)
_cell_measurement_reflns_used 11007
_cell_measurement_temperature 118(2)
_cell_measurement_theta_max 31.63
_cell_measurement_theta_min 1.95
_cell_volume 2698.2(14)
_computing_structure_refinement 'SHELXL-2014 (Sheldrick, 2014)'
_diffrn_ambient_temperature 118(2)
_diffrn_detector_area_resol_mean 7.111
_diffrn_measured_fraction_theta_full 0.967
_diffrn_measured_fraction_theta_max 0.993
_diffrn_measurement_device_type 'Rigaku Saturn724'
_diffrn_measurement_method \w
_diffrn_radiation_type MoK\a
_diffrn_radiation_wavelength 0.71075
_diffrn_reflns_av_R_equivalents 0.0240
_diffrn_reflns_av_unetI/netI 0.0225
_diffrn_reflns_Laue_measured_fraction_full 0.967
_diffrn_reflns_Laue_measured_fraction_max 0.993
_diffrn_reflns_limit_h_max 13
_diffrn_reflns_limit_h_min -13
_diffrn_reflns_limit_k_max 8
_diffrn_reflns_limit_k_min -8
_diffrn_reflns_limit_l_max 34
_diffrn_reflns_limit_l_min -38
_diffrn_reflns_number 17385
_diffrn_reflns_point_group_measured_fraction_full 0.967
_diffrn_reflns_point_group_measured_fraction_max 0.993
_diffrn_reflns_theta_full 25.242
_diffrn_reflns_theta_max 24.997
_diffrn_reflns_theta_min 2.070
_exptl_absorpt_coefficient_mu 0.754
_exptl_absorpt_correction_T_max 0.951
_exptl_absorpt_correction_T_min 0.824
_exptl_absorpt_correction_type multi-scan
_exptl_crystal_colour red
_exptl_crystal_density_diffrn 1.424
_exptl_crystal_density_method 'not measured'
_exptl_crystal_description prism
_exptl_crystal_F_000 1208
_exptl_crystal_size_max 0.370
_exptl_crystal_size_mid 0.100
_exptl_crystal_size_min 0.070
_refine_diff_density_max 0.403
_refine_diff_density_min -0.298
_refine_diff_density_rms 0.077
_refine_ls_extinction_method none
_refine_ls_goodness_of_fit_ref 1.077
_refine_ls_hydrogen_treatment constr
_refine_ls_matrix_type full
_refine_ls_number_parameters 375
_refine_ls_number_reflns 4731
_refine_ls_number_restraints 0
_refine_ls_restrained_S_all 1.077
_refine_ls_R_factor_all 0.0333
_refine_ls_R_factor_gt 0.0320
_refine_ls_shift/su_max 0.004
_refine_ls_shift/su_mean 0.000
_refine_ls_structure_factor_coef Fsqd
_refine_ls_weighting_details 'w=1/[\s^2^(Fo^2^)+(0.0552P)^2^+1.3661P] where P=(Fo^2^+2Fc^2^)/3'
_refine_ls_weighting_scheme calc
_refine_ls_wR_factor_gt 0.0903
_refine_ls_wR_factor_ref 0.0917
_reflns_Friedel_coverage 0.000
_reflns_number_gt 4528
_reflns_number_total 4731
_reflns_threshold_expression 'I > 2\s(I)'
_cod_data_source_file c6cc09444a2.cif
_cod_data_source_block SHELXL
_cod_depositor_comments
;
The following automatic conversions were performed:

'_exptl_absorpt_correction_type' value 'Multi-scan' changed to
'multi-scan' according to
/usr/data/users/saulius/crontab/automatic-downloads/rss-feeds/RSC/lib/dictionaries/cif_core.dic
dictionary named 'cif_core.dic' version 2.4.2 from 2011-04-26.

Automatic conversion script
Id: cif_fix_values 4268 2015-11-12 08:31:59Z antanas 

 Adding full bibliography for 7119336--7119340.cif.
;
_cod_original_cell_volume 2698.4(14)
_cod_database_code 7119339
_shelx_space_group_comment
;
The symmetry employed for this shelxl refinement is uniquely defined
by the following loop, which should always be used as a source of
symmetry information in preference to the above space-group names.
They are only intended as comments.
;
_shelx_estimated_absorpt_t_min 0.768
_shelx_estimated_absorpt_t_max 0.949
_shelxl_version_number 2014-3

loop_
_space_group_symop_operation_xyz
'x, y, z'
'-x, y+1/2, -z+1/2'
'-x, -y, -z'
'x, -y-1/2, z-1/2'

loop_
_atom_site_label
_atom_site_type_symbol
_atom_site_fract_x
_atom_site_fract_y
_atom_site_fract_z
_atom_site_U_iso_or_equiv
_atom_site_adp_type
_atom_site_occupancy
_atom_site_site_symmetry_order
_atom_site_calc_flag
_atom_site_refinement_flags_posn
_atom_site_refinement_flags_adp
C1 C 0.60796(16) 0.2343(2) 0.76584(6) 0.0196(4) Uani 1 1 d . .
C2 C 0.59692(15) 0.1922(2) 0.80937(5) 0.0206(3) Uani 1 1 d . .
C3 C 0.50225(15) 0.1415(2) 0.83217(5) 0.0256(4) Uani 1 1 d . .
H1 H 0.4232 0.1289 0.8208 0.031 Uiso 1 1 calc R U
C4 C 0.54535(15) 0.1136(3) 0.87381(5) 0.0266(4) Uani 1 1 d . .
H2 H 0.5014 0.0813 0.8961 0.032 Uiso 1 1 calc R U
C5 C 0.66649(15) 0.1425(2) 0.87675(5) 0.0213(3) Uani 1 1 d . .
C6 C 0.77326(15) 0.1375(2) 0.90697(5) 0.0215(3) Uani 1 1 d . .
C7 C 0.81330(15) 0.1089(2) 0.94997(5) 0.0251(4) Uani 1 1 d . .
H3 H 0.7671 0.0750 0.9715 0.030 Uiso 1 1 calc R U
C8 C 0.93254(15) 0.1399(2) 0.95466(5) 0.0246(4) Uani 1 1 d . .
H4 H 0.9828 0.1307 0.9801 0.030 Uiso 1 1 calc R U
C9 C 0.96650(15) 0.1882(2) 0.91450(5) 0.0222(4) Uani 1 1 d . .
C10 C 1.07313(16) 0.2476(2) 0.90048(6) 0.0211(4) Uani 1 1 d . .
C11 C 1.08496(15) 0.2962(2) 0.85859(5) 0.0211(4) Uani 1 1 d . .
C12 C 1.17496(15) 0.3855(2) 0.83846(5) 0.0234(4) Uani 1 1 d . .
H5 H 1.2508 0.4148 0.8512 0.028 Uiso 1 1 calc R U
C13 C 1.13214(14) 0.4213(2) 0.79741(5) 0.0224(4) Uani 1 1 d . .
H6 H 1.1724 0.4807 0.7770 0.027 Uiso 1 1 calc R U
C14 C 1.01600(14) 0.3521(2) 0.79152(5) 0.0203(3) Uani 1 1 d . .
C15 C 0.91045(14) 0.3489(2) 0.76042(5) 0.0200(3) Uani 1 1 d . .
C16 C 0.86888(15) 0.4062(2) 0.71953(5) 0.0220(3) Uani 1 1 d . .
H7 H 0.9132 0.4611 0.6996 0.026 Uiso 1 1 calc R U
C17 C 0.75050(15) 0.3665(2) 0.71398(5) 0.0216(3) Uani 1 1 d . .
H8 H 0.6993 0.3901 0.6893 0.026 Uiso 1 1 calc R U
C18 C 0.71861(15) 0.2843(2) 0.75157(5) 0.0201(3) Uani 1 1 d . .
C19 C 0.50657(16) 0.2249(2) 0.73502(5) 0.0204(4) Uani 1 1 d . .
C20 C 0.51577(15) 0.1620(2) 0.69381(5) 0.0219(3) Uani 1 1 d . .
H11 H 0.5905 0.1305 0.6862 0.026 Uiso 1 1 calc R U
C21 C 0.42087(15) 0.1448(2) 0.66450(5) 0.0235(4) Uani 1 1 d . .
H12 H 0.4308 0.0994 0.6374 0.028 Uiso 1 1 calc R U
C22 C 0.30825(16) 0.1938(2) 0.67405(5) 0.0230(4) Uani 1 1 d . .
C23 C 0.29795(16) 0.2572(2) 0.71512(6) 0.0231(4) Uani 1 1 d . .
H13 H 0.2236 0.2912 0.7226 0.028 Uiso 1 1 calc R U
C24 C 0.39354(16) 0.2706(2) 0.74426(5) 0.0211(4) Uani 1 1 d . .
H14 H 0.3833 0.3122 0.7717 0.025 Uiso 1 1 calc R U
C25 C 0.22525(17) 0.1374(3) 0.60166(6) 0.0341(4) Uani 1 1 d . .
H15 H 0.2723 0.2319 0.5900 0.051 Uiso 1 1 calc R U
H16 H 0.1480 0.1329 0.5857 0.051 Uiso 1 1 calc R U
H17 H 0.2637 0.0187 0.6000 0.051 Uiso 1 1 calc R U
C26 C 0.09793(17) 0.2304(3) 0.65588(7) 0.0329(4) Uani 1 1 d . .
H18 H 0.0828 0.1690 0.6819 0.049 Uiso 1 1 calc R U
H19 H 0.0390 0.1935 0.6331 0.049 Uiso 1 1 calc R U
H20 H 0.0945 0.3629 0.6598 0.049 Uiso 1 1 calc R U
C27 C 1.17539(16) 0.2669(2) 0.93334(6) 0.0222(4) Uani 1 1 d . .
C28 C 1.26096(14) 0.1309(2) 0.93796(5) 0.0239(4) Uani 1 1 d . .
C29 C 1.35184(15) 0.1488(3) 0.96988(5) 0.0267(4) Uani 1 1 d . .
H9 H 1.4102 0.0569 0.9732 0.032 Uiso 1 1 calc R U
C30 C 1.35992(16) 0.2971(3) 0.99708(6) 0.0271(4) Uani 1 1 d . .
C31 C 1.27459(15) 0.4311(3) 0.99157(5) 0.0273(4) Uani 1 1 d . .
H10 H 1.2792 0.5333 1.0099 0.033 Uiso 1 1 calc R U
C32 C 1.18235(15) 0.4194(2) 0.95985(5) 0.0246(4) Uani 1 1 d . .
C33 C 1.09349(17) 0.5699(3) 0.95421(6) 0.0331(4) Uani 1 1 d . .
H21 H 1.1219 0.6761 0.9709 0.050 Uiso 1 1 calc R U
H22 H 1.0201 0.5277 0.9636 0.050 Uiso 1 1 calc R U
H23 H 1.0806 0.6040 0.9245 0.050 Uiso 1 1 calc R U
C34 C 1.25511(16) -0.0327(3) 0.90908(6) 0.0325(4) Uani 1 1 d . .
H24 H 1.2805 0.0029 0.8821 0.049 Uiso 1 1 calc R U
H25 H 1.1748 -0.0779 0.9047 0.049 Uiso 1 1 calc R U
H26 H 1.3062 -0.1292 0.9217 0.049 Uiso 1 1 calc R U
C35 C 1.45904(17) 0.3117(3) 1.03184(6) 0.0360(5) Uani 1 1 d . .
H27 H 1.4516 0.2153 1.0526 0.054 Uiso 1 1 calc R U
H28 H 1.4564 0.4312 1.0454 0.054 Uiso 1 1 calc R U
H29 H 1.5334 0.2982 1.0201 0.054 Uiso 1 1 calc R U
N1 N 0.81930(13) 0.27584(19) 0.77803(4) 0.0202(3) Uani 1 1 d . .
N2 N 0.69307(12) 0.18978(19) 0.83813(4) 0.0210(3) Uani 1 1 d . .
N3 N 0.86674(12) 0.1816(2) 0.88739(4) 0.0216(3) Uani 1 1 d . .
N4 N 0.99265(13) 0.27716(19) 0.82788(5) 0.0206(3) Uani 1 1 d . .
N5 N 0.21304(13) 0.1797(2) 0.64528(5) 0.0292(3) Uani 1 1 d . .
Ni1 Ni 0.84335(2) 0.22466(3) 0.83252(2) 0.01929(10) Uani 1 1 d . .

loop_
_atom_site_aniso_label
_atom_site_aniso_U_11
_atom_site_aniso_U_22
_atom_site_aniso_U_33
_atom_site_aniso_U_23
_atom_site_aniso_U_13
_atom_site_aniso_U_12
C1 0.0235(9) 0.0143(7) 0.0206(9) -0.0017(6) 0.0010(7) 0.0018(6)
C2 0.0223(9) 0.0179(8) 0.0211(8) -0.0029(6) 0.0005(7) -0.0012(7)
C3 0.0221(9) 0.0276(9) 0.0268(9) 0.0019(7) 0.0007(7) -0.0056(7)
C4 0.0243(9) 0.0322(10) 0.0238(9) 0.0025(7) 0.0054(7) -0.0078(7)
C5 0.0238(9) 0.0204(8) 0.0201(8) -0.0009(6) 0.0042(6) -0.0030(7)
C6 0.0243(9) 0.0202(8) 0.0204(8) -0.0004(6) 0.0043(7) -0.0025(7)
C7 0.0286(9) 0.0279(9) 0.0192(8) 0.0030(7) 0.0052(7) -0.0040(7)
C8 0.0289(9) 0.0257(9) 0.0186(8) 0.0028(7) 0.0000(7) -0.0020(7)
C9 0.0236(9) 0.0225(8) 0.0201(8) 0.0001(7) 0.0000(7) 0.0015(7)
C10 0.0200(9) 0.0206(8) 0.0221(9) -0.0007(6) -0.0007(7) 0.0032(6)
C11 0.0190(8) 0.0229(8) 0.0210(9) -0.0017(6) 0.0008(6) 0.0025(7)
C12 0.0192(8) 0.0242(8) 0.0270(9) -0.0013(7) 0.0030(7) -0.0005(7)
C13 0.0236(9) 0.0215(8) 0.0231(8) -0.0001(7) 0.0069(7) -0.0007(7)
C14 0.0232(8) 0.0196(8) 0.0187(8) -0.0009(6) 0.0049(6) 0.0026(7)
C15 0.0219(8) 0.0190(8) 0.0197(8) -0.0015(6) 0.0055(6) 0.0010(6)
C16 0.0258(9) 0.0203(8) 0.0206(8) 0.0022(6) 0.0057(6) 0.0008(7)
C17 0.0260(9) 0.0200(8) 0.0183(8) 0.0013(6) 0.0006(6) 0.0029(7)
C18 0.0226(9) 0.0185(8) 0.0187(8) -0.0019(6) 0.0001(7) 0.0026(7)
C19 0.0224(9) 0.0161(8) 0.0223(9) 0.0008(6) 0.0008(7) -0.0014(6)
C20 0.0239(8) 0.0198(8) 0.0218(8) 0.0003(7) 0.0017(6) -0.0003(7)
C21 0.0287(9) 0.0216(8) 0.0199(8) -0.0014(7) 0.0019(7) -0.0020(7)
C22 0.0242(9) 0.0199(8) 0.0239(9) 0.0013(7) -0.0013(7) -0.0043(7)
C23 0.0209(9) 0.0219(8) 0.0266(9) 0.0002(7) 0.0031(7) -0.0012(7)
C24 0.0248(9) 0.0192(8) 0.0193(8) -0.0008(6) 0.0026(7) -0.0013(7)
C25 0.0322(10) 0.0442(11) 0.0241(9) -0.0032(8) -0.0044(7) -0.0053(9)
C26 0.0238(10) 0.0365(11) 0.0367(11) -0.0016(8) -0.0040(8) -0.0013(8)
C27 0.0197(9) 0.0285(9) 0.0184(9) 0.0032(7) 0.0025(7) -0.0020(7)
C28 0.0201(8) 0.0292(9) 0.0228(9) 0.0046(7) 0.0048(6) 0.0004(7)
C29 0.0213(8) 0.0319(10) 0.0272(9) 0.0066(7) 0.0041(7) 0.0035(7)
C30 0.0220(9) 0.0375(10) 0.0213(9) 0.0064(7) 0.0000(7) -0.0031(8)
C31 0.0286(9) 0.0306(9) 0.0219(9) -0.0003(7) -0.0006(7) -0.0021(8)
C32 0.0235(8) 0.0285(9) 0.0214(8) 0.0021(7) 0.0007(7) -0.0001(7)
C33 0.0354(10) 0.0308(10) 0.0311(10) -0.0045(8) -0.0053(8) 0.0059(8)
C34 0.0286(9) 0.0326(10) 0.0356(10) -0.0036(8) 0.0012(8) 0.0058(8)
C35 0.0283(10) 0.0469(12) 0.0305(10) 0.0033(9) -0.0071(8) 0.0003(9)
N1 0.0197(7) 0.0232(7) 0.0179(7) -0.0009(5) 0.0026(6) 0.0003(6)
N2 0.0208(7) 0.0246(7) 0.0176(7) -0.0007(6) 0.0021(6) -0.0011(6)
N3 0.0204(7) 0.0267(7) 0.0177(7) -0.0003(6) 0.0020(5) -0.0010(6)
N4 0.0192(7) 0.0246(7) 0.0178(7) 0.0004(5) 0.0018(6) 0.0016(6)
N5 0.0240(8) 0.0381(9) 0.0246(8) -0.0046(7) -0.0019(6) -0.0034(7)
Ni1 0.01718(15) 0.02615(15) 0.01460(15) 0.00065(8) 0.00207(9) -0.00054(8)

loop_
_atom_type_symbol
_atom_type_description
_atom_type_scat_dispersion_real
_atom_type_scat_dispersion_imag
_atom_type_scat_source
C C 0.0033 0.0016 'International Tables Vol C Tables 4.2.6.8 and 6.1.1.4'
H H 0.0000 0.0000 'International Tables Vol C Tables 4.2.6.8 and 6.1.1.4'
N N 0.0061 0.0033 'International Tables Vol C Tables 4.2.6.8 and 6.1.1.4'
Ni Ni 0.3393 1.1124 'International Tables Vol C Tables 4.2.6.8 and 6.1.1.4'

loop_
_geom_angle_atom_site_label_1
_geom_angle_atom_site_label_2
_geom_angle_atom_site_label_3
_geom_angle
C2 C1 C19 119.86(16)
C2 C1 C18 122.05(16)
C19 C1 C18 118.08(16)
N2 C2 C3 105.20(15)
N2 C2 C1 120.27(15)
C3 C2 C1 134.49(16)
C4 C3 C2 108.44(15)
C4 C3 H1 125.8
C2 C3 H1 125.8
C3 C4 C5 106.97(15)
C3 C4 H2 126.5
C5 C4 H2 126.5
N2 C5 C4 107.44(15)
N2 C5 C6 110.46(14)
C4 C5 C6 142.10(15)
N3 C6 C7 107.17(15)
N3 C6 C5 109.92(14)
C7 C6 C5 142.86(15)
C8 C7 C6 107.18(15)
C8 C7 H3 126.4
C6 C7 H3 126.4
C7 C8 C9 107.98(15)
C7 C8 H4 126.0
C9 C8 H4 126.0
N3 C9 C10 120.52(15)
N3 C9 C8 105.64(15)
C10 C9 C8 133.68(17)
C11 C10 C9 123.66(16)
C11 C10 C27 119.65(16)
C9 C10 C27 116.62(16)
N4 C11 C10 120.54(16)
N4 C11 C12 105.39(15)
C10 C11 C12 133.73(16)
C13 C12 C11 108.24(15)
C13 C12 H5 125.9
C11 C12 H5 125.9
C12 C13 C14 107.04(14)
C12 C13 H6 126.5
C14 C13 H6 126.5
N4 C14 C13 107.74(15)
N4 C14 C15 110.41(14)
C13 C14 C15 141.56(15)
N1 C15 C16 107.65(15)
N1 C15 C14 110.03(14)
C16 C15 C14 142.14(15)
C17 C16 C15 106.71(15)
C17 C16 H7 126.6
C15 C16 H7 126.6
C16 C17 C18 108.63(15)
C16 C17 H8 125.7
C18 C17 H8 125.7
N1 C18 C17 105.28(15)
N1 C18 C1 120.82(15)
C17 C18 C1 133.50(16)
C24 C19 C20 116.04(16)
C24 C19 C1 122.88(16)
C20 C19 C1 121.04(16)
C21 C20 C19 122.39(16)
C21 C20 H11 118.8
C19 C20 H11 118.8
C20 C21 C22 120.91(16)
C20 C21 H12 119.5
C22 C21 H12 119.5
N5 C22 C23 120.89(17)
N5 C22 C21 121.87(16)
C23 C22 C21 117.23(16)
C24 C23 C22 121.07(17)
C24 C23 H13 119.5
C22 C23 H13 119.5
C23 C24 C19 122.34(16)
C23 C24 H14 118.8
C19 C24 H14 118.8
N5 C25 H15 109.5
N5 C25 H16 109.5
H15 C25 H16 109.5
N5 C25 H17 109.5
H15 C25 H17 109.5
H16 C25 H17 109.5
N5 C26 H18 109.5
N5 C26 H19 109.5
H18 C26 H19 109.5
N5 C26 H20 109.5
H18 C26 H20 109.5
H19 C26 H20 109.5
C28 C27 C32 120.67(17)
C28 C27 C10 119.97(16)
C32 C27 C10 119.34(15)
C29 C28 C27 118.58(17)
C29 C28 C34 120.40(16)
C27 C28 C34 121.02(16)
C28 C29 C30 121.99(17)
C28 C29 H9 119.0
C30 C29 H9 119.0
C31 C30 C29 118.31(17)
C31 C30 C35 120.90(18)
C29 C30 C35 120.80(17)
C30 C31 C32 121.67(17)
C30 C31 H10 119.2
C32 C31 H10 119.2
C31 C32 C27 118.77(16)
C31 C32 C33 120.01(16)
C27 C32 C33 121.22(16)
C32 C33 H21 109.5
C32 C33 H22 109.5
H21 C33 H22 109.5
C32 C33 H23 109.5
H21 C33 H23 109.5
H22 C33 H23 109.5
C28 C34 H24 109.5
C28 C34 H25 109.5
H24 C34 H25 109.5
C28 C34 H26 109.5
H24 C34 H26 109.5
H25 C34 H26 109.5
C30 C35 H27 109.5
C30 C35 H28 109.5
H27 C35 H28 109.5
C30 C35 H29 109.5
H27 C35 H29 109.5
H28 C35 H29 109.5
C15 N1 C18 111.71(14)
C15 N1 Ni1 116.51(12)
C18 N1 Ni1 130.70(12)
C5 N2 C2 111.93(14)
C5 N2 Ni1 116.70(12)
C2 N2 Ni1 131.26(12)
C6 N3 C9 112.02(14)
C6 N3 Ni1 117.44(12)
C9 N3 Ni1 130.53(12)
C14 N4 C11 111.54(15)
C14 N4 Ni1 116.53(12)
C11 N4 Ni1 129.81(12)
C22 N5 C25 120.87(16)
C22 N5 C26 120.88(16)
C25 N5 C26 117.74(15)
N1 Ni1 N3 178.03(6)
N1 Ni1 N2 94.57(7)
N3 Ni1 N2 85.38(7)
N1 Ni1 N4 85.52(7)
N3 Ni1 N4 94.38(7)
N2 Ni1 N4 175.72(6)

loop_
_geom_bond_atom_site_label_1
_geom_bond_atom_site_label_2
_geom_bond_distance
C1 C2 1.450(2)
C1 C19 1.450(2)
C1 C18 1.450(3)
C2 N2 1.364(2)
C2 C3 1.429(2)
C3 C4 1.389(3)
C3 H1 0.9500
C4 C5 1.408(2)
C4 H2 0.9500
C5 N2 1.353(2)
C5 C6 1.484(2)
C6 N3 1.346(2)
C6 C7 1.422(2)
C7 C8 1.388(3)
C7 H3 0.9500
C8 C9 1.431(2)
C8 H4 0.9500
C9 N3 1.367(2)
C9 C10 1.424(3)
C10 C11 1.411(3)
C10 C27 1.502(2)
C11 N4 1.378(2)
C11 C12 1.439(2)
C12 C13 1.381(2)
C12 H5 0.9500
C13 C14 1.427(2)
C13 H6 0.9500
C14 N4 1.343(2)
C14 C15 1.489(2)
C15 N1 1.358(2)
C15 C16 1.411(2)
C16 C17 1.390(2)
C16 H7 0.9500
C17 C18 1.431(2)
C17 H8 0.9500
C18 N1 1.365(2)
C19 C24 1.410(3)
C19 C20 1.415(2)
C20 C21 1.370(2)
C20 H11 0.9500
C21 C22 1.414(3)
C21 H12 0.9500
C22 N5 1.360(2)
C22 C23 1.414(3)
C23 C24 1.371(3)
C23 H13 0.9500
C24 H14 0.9500
C25 N5 1.455(2)
C25 H15 0.9800
C25 H16 0.9800
C25 H17 0.9800
C26 N5 1.456(3)
C26 H18 0.9800
C26 H19 0.9800
C26 H20 0.9800
C27 C28 1.400(3)
C27 C32 1.401(3)
C28 C29 1.390(2)
C28 C34 1.512(3)
C29 C30 1.391(3)
C29 H9 0.9500
C30 C31 1.389(3)
C30 C35 1.513(3)
C31 C32 1.394(2)
C31 H10 0.9500
C32 C33 1.504(3)
C33 H21 0.9800
C33 H22 0.9800
C33 H23 0.9800
C34 H24 0.9800
C34 H25 0.9800
C34 H26 0.9800
C35 H27 0.9800
C35 H28 0.9800
C35 H29 0.9800
N1 Ni1 1.7799(15)
N2 Ni1 1.7824(15)
N3 Ni1 1.7801(15)
N4 Ni1 1.7884(16)

loop_
_geom_torsion_atom_site_label_1
_geom_torsion_atom_site_label_2
_geom_torsion_atom_site_label_3
_geom_torsion_atom_site_label_4
_geom_torsion
C19 C1 C2 N2 175.97(15)
C18 C1 C2 N2 -3.3(2)
C19 C1 C2 C3 -1.3(3)
C18 C1 C2 C3 179.44(18)
N2 C2 C3 C4 1.0(2)
C1 C2 C3 C4 178.53(18)
C2 C3 C4 C5 -1.4(2)
C3 C4 C5 N2 1.3(2)
C3 C4 C5 C6 -178.0(2)
N2 C5 C6 N3 0.0(2)
C4 C5 C6 N3 179.3(2)
N2 C5 C6 C7 176.9(2)
C4 C5 C6 C7 -3.8(4)
N3 C6 C7 C8 0.7(2)
C5 C6 C7 C8 -176.3(2)
C6 C7 C8 C9 0.1(2)
C7 C8 C9 N3 -0.9(2)
C7 C8 C9 C10 174.35(19)
N3 C9 C10 C11 -2.4(3)
C8 C9 C10 C11 -177.02(18)
N3 C9 C10 C27 174.51(15)
C8 C9 C10 C27 -0.1(3)
C9 C10 C11 N4 -4.1(3)
C27 C10 C11 N4 179.11(15)
C9 C10 C11 C12 168.22(18)
C27 C10 C11 C12 -8.6(3)
N4 C11 C12 C13 1.90(19)
C10 C11 C12 C13 -171.23(18)
C11 C12 C13 C14 -0.87(19)
C12 C13 C14 N4 -0.53(19)
C12 C13 C14 C15 172.3(2)
N4 C14 C15 N1 1.74(19)
C13 C14 C15 N1 -171.0(2)
N4 C14 C15 C16 176.0(2)
C13 C14 C15 C16 3.3(4)
N1 C15 C16 C17 0.77(19)
C14 C15 C16 C17 -173.5(2)
C15 C16 C17 C18 -0.04(19)
C16 C17 C18 N1 -0.69(18)
C16 C17 C18 C1 171.80(17)
C2 C1 C18 N1 6.6(2)
C19 C1 C18 N1 -172.62(14)
C2 C1 C18 C17 -164.93(17)
C19 C1 C18 C17 15.8(3)
C2 C1 C19 C24 34.2(2)
C18 C1 C19 C24 -146.56(16)
C2 C1 C19 C20 -143.51(16)
C18 C1 C19 C20 35.7(2)
C24 C19 C20 C21 -0.4(2)
C1 C19 C20 C21 177.41(16)
C19 C20 C21 C22 1.4(3)
C20 C21 C22 N5 179.28(17)
C20 C21 C22 C23 -1.2(2)
N5 C22 C23 C24 179.61(16)
C21 C22 C23 C24 0.1(2)
C22 C23 C24 C19 0.9(3)
C20 C19 C24 C23 -0.7(2)
C1 C19 C24 C23 -178.50(15)
C11 C10 C27 C28 -81.8(2)
C9 C10 C27 C28 101.14(19)
C11 C10 C27 C32 99.8(2)
C9 C10 C27 C32 -77.2(2)
C32 C27 C28 C29 1.1(3)
C10 C27 C28 C29 -177.18(16)
C32 C27 C28 C34 -179.06(16)
C10 C27 C28 C34 2.6(3)
C27 C28 C29 C30 0.0(3)
C34 C28 C29 C30 -179.87(17)
C28 C29 C30 C31 -0.6(3)
C28 C29 C30 C35 179.27(17)
C29 C30 C31 C32 0.2(3)
C35 C30 C31 C32 -179.68(17)
C30 C31 C32 C27 0.8(3)
C30 C31 C32 C33 -178.36(17)
C28 C27 C32 C31 -1.5(3)
C10 C27 C32 C31 176.80(16)
C28 C27 C32 C33 177.69(17)
C10 C27 C32 C33 -4.0(3)
C16 C15 N1 C18 -1.27(19)
C14 C15 N1 C18 175.01(13)
C16 C15 N1 Ni1 -170.71(11)
C14 C15 N1 Ni1 5.57(17)
C17 C18 N1 C15 1.21(18)
C1 C18 N1 C15 -172.45(14)
C17 C18 N1 Ni1 168.72(12)
C1 C18 N1 Ni1 -4.9(2)
C4 C5 N2 C2 -0.7(2)
C6 C5 N2 C2 178.82(14)
C4 C5 N2 Ni1 -177.32(12)
C6 C5 N2 Ni1 2.24(18)
C3 C2 N2 C5 -0.12(19)
C1 C2 N2 C5 -178.12(15)
C3 C2 N2 Ni1 175.82(13)
C1 C2 N2 Ni1 -2.2(2)
C7 C6 N3 C9 -1.3(2)
C5 C6 N3 C9 176.77(14)
C7 C6 N3 Ni1 179.73(11)
C5 C6 N3 Ni1 -2.25(18)
C10 C9 N3 C6 -174.66(15)
C8 C9 N3 C6 1.3(2)
C10 C9 N3 Ni1 4.2(3)
C8 C9 N3 Ni1 -179.83(13)
C13 C14 N4 C11 1.81(19)
C15 C14 N4 C11 -173.43(13)
C13 C14 N4 Ni1 166.89(11)
C15 C14 N4 Ni1 -8.35(17)
C10 C11 N4 C14 171.94(15)
C12 C11 N4 C14 -2.30(18)
C10 C11 N4 Ni1 9.4(2)
C12 C11 N4 Ni1 -164.85(12)
C23 C22 N5 C25 171.93(17)
C21 C22 N5 C25 -8.6(3)
C23 C22 N5 C26 0.3(3)
C21 C22 N5 C26 179.82(16)
C15 N1 Ni1 N2 167.37(12)
C18 N1 Ni1 N2 0.35(15)
C15 N1 Ni1 N4 -8.33(12)
C18 N1 Ni1 N4 -175.35(15)
C6 N3 Ni1 N2 2.88(13)
C9 N3 Ni1 N2 -175.92(16)
C6 N3 Ni1 N4 178.59(13)
C9 N3 Ni1 N4 -0.21(16)
C5 N2 Ni1 N1 179.13(13)
C2 N2 Ni1 N1 3.34(16)
C5 N2 Ni1 N3 -2.85(13)
C2 N2 Ni1 N3 -178.63(16)
C14 N4 Ni1 N1 9.48(13)
C11 N4 Ni1 N1 171.31(15)
C14 N4 Ni1 N3 -168.55(13)
C11 N4 Ni1 N3 -6.72(16)
